data_7239058
loop_
_publ_author_name
'Tian, AiXiang'
'Lin, XiaoLing'
'Liu, XiaoJing'
'Ying, Jun'
'Wang, XiuLi'

_publ_section_title
;
 Hydroxyl- and chloro-bridges as &#x201C;structural assistants&#x201D; in
 the construction of two new Keggin-based 3D frameworks
;
_journal_issue 38
_journal_name_full 'RSC Advances'
_journal_page_first 17188
_journal_paper_doi 10.1039/c3ra41567h
_journal_volume 3
_journal_year 2013
_chemical_formula_sum 'C16 H25 Cu4 N12 O41 P W12'
_chemical_formula_weight 3533
_space_group_IT_number 12
_space_group_name_Hall '-C 2y'
_space_group_name_H-M_alt 'C 1 2/m 1'
_symmetry_cell_setting monoclinic
_symmetry_space_group_name_H-M 'C 1 2/m 1'
_atom_sites_solution_hydrogens geom
_atom_sites_solution_primary direct
_atom_sites_solution_secondary difmap
_audit_creation_method SHELXL-97
_cell_angle_alpha 90.00
_cell_angle_beta 98.752(5)
_cell_angle_gamma 90.00
_cell_formula_units_Z 2
_cell_length_a 12.774(5)
_cell_length_b 19.299(5)
_cell_length_c 11.056(5)
_cell_measurement_temperature 293(2)
_cell_volume 2693.8(18)
_computing_structure_refinement 'SHELXL-97 (Sheldrick, 1997)'
_computing_structure_solution 'SHELXS-97 (Sheldrick, 1990)'
_diffrn_ambient_temperature 293(2)
_diffrn_measured_fraction_theta_full 0.997
_diffrn_measured_fraction_theta_max 0.997
_diffrn_radiation_monochromator graphite
_diffrn_radiation_source 'fine-focus sealed tube'
_diffrn_radiation_type MoK\a
_diffrn_radiation_wavelength 0.71069
_diffrn_reflns_av_R_equivalents 0.0518
_diffrn_reflns_av_sigmaI/netI 0.0432
_diffrn_reflns_limit_h_max 15
_diffrn_reflns_limit_h_min -15
_diffrn_reflns_limit_k_max 23
_diffrn_reflns_limit_k_min -23
_diffrn_reflns_limit_l_max 13
_diffrn_reflns_limit_l_min -13
_diffrn_reflns_number 11670
_diffrn_reflns_theta_full 26.07
_diffrn_reflns_theta_max 26.07
_diffrn_reflns_theta_min 2.50
_diffrn_standards_decay_% none
_exptl_absorpt_coefficient_mu 27.180
_exptl_absorpt_correction_T_max 0.013
_exptl_absorpt_correction_T_min 0.005
_exptl_absorpt_correction_type numerical
_exptl_absorpt_process_details 'ABSCOR by T.Higashi    8  March, 1995'
_exptl_crystal_colour orange
_exptl_crystal_density_diffrn 4.354
_exptl_crystal_density_method 'not measured'
_exptl_crystal_description block
_exptl_crystal_F_000 3102
_exptl_crystal_size_max 0.21
_exptl_crystal_size_mid 0.17
_exptl_crystal_size_min 0.16
_refine_diff_density_max 2.338
_refine_diff_density_min -3.512
_refine_diff_density_rms 0.311
_refine_ls_extinction_coef 0.00043(4)
_refine_ls_extinction_expression Fc^*^=kFc[1+0.001xFc^2^\l^3^/sin(2\q)]^-1/4^
_refine_ls_extinction_method SHELXL
_refine_ls_goodness_of_fit_ref 0.985
_refine_ls_hydrogen_treatment constr
_refine_ls_matrix_type full
_refine_ls_number_parameters 215
_refine_ls_number_reflns 2758
_refine_ls_number_restraints 8
_refine_ls_restrained_S_all 0.988
_refine_ls_R_factor_all 0.0463
_refine_ls_R_factor_gt 0.0378
_refine_ls_shift/su_max 0.001
_refine_ls_shift/su_mean 0.000
_refine_ls_structure_factor_coef Fsqd
_refine_ls_weighting_details 'calc w=1/[\s^2^(Fo^2^)+(0.0621P)^2^+92.0419P] where P=(Fo^2^+2Fc^2^)/3'
_refine_ls_weighting_scheme calc
_refine_ls_wR_factor_gt 0.1048
_refine_ls_wR_factor_ref 0.1108
_reflns_number_gt 2340
_reflns_number_total 2765
_reflns_threshold_expression >2sigma(I)
_cod_data_source_file c3ra41567h.txt
_cod_data_source_block compound-1
_cod_original_sg_symbol_H-M C2/m
_cod_database_code 7239058

loop_
_symmetry_equiv_pos_as_xyz
'x, y, z'
'-x, y, -z'
'x+1/2, y+1/2, z'
'-x+1/2, y+1/2, -z'
'-x, -y, -z'
'x, -y, z'
'-x+1/2, -y+1/2, -z'
'x+1/2, -y+1/2, z'

loop_
_atom_site_label
_atom_site_type_symbol
_atom_site_fract_x
_atom_site_fract_y
_atom_site_fract_z
_atom_site_U_iso_or_equiv
_atom_site_adp_type
_atom_site_occupancy
_atom_site_symmetry_multiplicity
_atom_site_calc_flag
_atom_site_refinement_flags
O1 O 0.4336(11) 0.4515(7) -0.1008(13) 0.028(4) Uani 0.50 1 d PD
O2 O 0.4031(9) 0.3355(7) -0.1436(12) 0.074(4) Uani 1 1 d .
O3 O 0.4124(10) 0.4311(7) -0.3112(13) 0.073(4) Uani 1 1 d .
O4 O 0.2570(9) 0.4320(7) -0.1817(13) 0.074(4) Uani 1 1 d .
O5 O 0.2279(12) 0.5000 -0.4056(14) 0.060(5) Uani 1 2 d S
O6 O 0.6105(10) 0.3372(6) -0.0899(10) 0.069(4) Uani 1 1 d .
O7 O 0.6216(10) 0.4310(6) -0.2570(11) 0.066(4) Uani 1 1 d .
O8 O 0.8103(13) 0.5000 -0.2589(17) 0.063(5) Uani 1 2 d S
O9 O 0.5188(10) 0.3066(5) -0.3281(10) 0.059(3) Uani 1 1 d .
O10 O 0.4212(10) 0.5470(7) 0.0656(13) 0.022(3) Uani 0.50 1 d PDU
O11 O 0.2435(10) 0.4331(6) 0.0560(11) 0.063(3) Uani 1 1 d .
O12 O 0.2057(8) 0.3102(5) -0.0737(12) 0.058(3) Uani 1 1 d .
P1 P 0.5000 0.5000 0.0000 0.0158(11) Uani 1 4 d SD
W1 W 0.30107(4) 0.37075(2) -0.05061(5) 0.03022(19) Uani 1 1 d .
W2 W 0.51319(4) 0.36863(3) -0.22421(5) 0.03164(19) Uani 1 1 d .
W3 W 0.31572(6) 0.5000 -0.27614(7) 0.0353(2) Uani 1 2 d S
W4 W 0.71148(6) 0.5000 -0.17713(7) 0.0310(2) Uani 1 2 d S
C1 C 0.0000(12) 0.3630(9) 0.2520(13) 0.048(4) Uani 1 1 d .
H1 H -0.0705 0.3768 0.2351 0.057 Uiso 1 1 calc R
C2 C 0.1466(11) 0.3212(7) 0.2290(12) 0.038(3) Uani 1 1 d .
H2 H 0.2025 0.3007 0.1974 0.046 Uiso 1 1 calc R
C3 C 0.2407(13) 0.3457(8) 0.4442(13) 0.045(4) Uani 1 1 d .
H3A H 0.2385 0.3882 0.4906 0.054 Uiso 1 1 calc R
H3B H 0.3066 0.3450 0.4107 0.054 Uiso 1 1 calc R
C4 C 0.2363(12) 0.2834(7) 0.5286(12) 0.041(3) Uani 1 1 d .
H4A H 0.2851 0.2908 0.6036 0.049 Uiso 1 1 calc R
H4B H 0.1655 0.2797 0.5498 0.049 Uiso 1 1 calc R
N1 N 0.0510(9) 0.3324(7) 0.1676(10) 0.040(3) Uani 1 1 d .
N2 N 0.0569(11) 0.3715(7) 0.3579(12) 0.050(3) Uani 1 1 d .
N3 N 0.1504(10) 0.3439(6) 0.3435(10) 0.038(3) Uani 1 1 d .
Cu1 Cu 0.0000 0.32289(16) 0.0000 0.0500(7) Uani 1 2 d S
Cu2 Cu 0.0000 0.4101(4) 0.5000 0.137(2) Uani 1 2 d S
O13 O 0.0000 0.5000 0.5000 0.124(14) Uani 1 4 d S

loop_
_atom_site_aniso_label
_atom_site_aniso_U_11
_atom_site_aniso_U_22
_atom_site_aniso_U_33
_atom_site_aniso_U_23
_atom_site_aniso_U_13
_atom_site_aniso_U_12
O1 0.018(8) 0.017(7) 0.046(11) -0.002(7) -0.005(7) 0.010(6)
O2 0.059(7) 0.083(9) 0.088(10) 0.047(8) 0.038(7) 0.050(7)
O3 0.058(7) 0.078(9) 0.091(10) 0.049(8) 0.039(7) 0.036(7)
O4 0.060(7) 0.074(8) 0.096(10) 0.052(8) 0.044(7) 0.049(7)
O5 0.046(9) 0.093(13) 0.033(8) 0.000 -0.024(7) 0.000
O6 0.081(9) 0.054(7) 0.055(7) 0.029(6) -0.044(6) -0.038(6)
O7 0.076(8) 0.053(7) 0.055(7) 0.028(6) -0.028(6) -0.031(6)
O8 0.049(9) 0.072(11) 0.072(12) 0.000 0.022(9) 0.000
O9 0.101(9) 0.035(5) 0.044(6) -0.023(5) 0.022(6) -0.016(6)
O10 0.022(3) 0.022(3) 0.022(3) 0.0002(10) 0.0027(11) -0.0002(10)
O11 0.074(8) 0.041(6) 0.064(8) -0.016(5) -0.021(6) 0.033(6)
O12 0.034(5) 0.020(5) 0.110(10) -0.003(5) -0.019(6) -0.007(4)
P1 0.010(2) 0.012(2) 0.024(3) 0.000 -0.001(2) 0.000
W1 0.0199(3) 0.0180(3) 0.0506(4) 0.0012(2) -0.0013(2) -0.00516(17)
W2 0.0371(3) 0.0221(3) 0.0348(3) -0.0078(2) 0.0025(2) 0.00320(19)
W3 0.0279(4) 0.0424(4) 0.0307(4) 0.000 -0.0111(3) 0.000
W4 0.0251(4) 0.0267(4) 0.0431(5) 0.000 0.0112(3) 0.000
C1 0.044(9) 0.069(11) 0.030(8) 0.008(7) 0.003(7) 0.000(7)
C2 0.042(8) 0.048(8) 0.022(7) -0.003(6) 0.001(6) -0.008(6)
C3 0.054(9) 0.047(8) 0.027(7) 0.006(6) -0.017(6) -0.016(7)
C4 0.054(8) 0.045(8) 0.020(7) 0.007(6) -0.006(6) -0.013(7)
N1 0.035(6) 0.055(7) 0.028(6) 0.005(5) -0.001(5) -0.010(5)
N2 0.054(8) 0.062(9) 0.034(7) -0.007(6) 0.013(6) -0.002(6)
N3 0.052(7) 0.037(6) 0.022(6) 0.000(5) -0.005(5) -0.006(5)
Cu1 0.0552(16) 0.0693(19) 0.0208(12) 0.000 -0.0097(11) 0.000
Cu2 0.151(5) 0.174(6) 0.089(4) 0.000 0.026(3) 0.000
O13 0.11(3) 0.07(2) 0.20(5) 0.000 0.01(3) 0.000

loop_
_atom_type_symbol
_atom_type_description
_atom_type_scat_dispersion_real
_atom_type_scat_dispersion_imag
_atom_type_scat_source
C C 0.0033 0.0016 'International Tables Vol C Tables 4.2.6.8 and 6.1.1.4'
H H 0.0000 0.0000 'International Tables Vol C Tables 4.2.6.8 and 6.1.1.4'
Cu Cu 0.3201 1.2651 'International Tables Vol C Tables 4.2.6.8 and 6.1.1.4'
N N 0.0061 0.0033 'International Tables Vol C Tables 4.2.6.8 and 6.1.1.4'
O O 0.0106 0.0060 'International Tables Vol C Tables 4.2.6.8 and 6.1.1.4'
P P 0.1023 0.0942 'International Tables Vol C Tables 4.2.6.8 and 6.1.1.4'
W W -0.8490 6.8722 'International Tables Vol C Tables 4.2.6.8 and 6.1.1.4'
Cl Cl 0.1484 0.1585 'International Tables Vol C Tables 4.2.6.8 and 6.1.1.4'

loop_
_geom_angle_atom_site_label_1
_geom_angle_atom_site_label_2
_geom_angle_atom_site_label_3
_geom_angle
_geom_angle_site_symmetry_1
_geom_angle_site_symmetry_3
P1 O1 W2 123.7(7) . .
P1 O1 W1 122.1(9) . .
W2 O1 W1 94.1(4) . .
P1 O1 W3 121.7(8) . .
W2 O1 W3 93.8(5) . .
W1 O1 W3 93.5(4) . .
W2 O2 W1 138.9(8) . .
W3 O3 W2 138.6(8) . .
W1 O4 W3 139.2(7) . .
W2 O6 W1 141.0(7) . 2_655
W4 O7 W2 139.7(8) . .
P1 O10 O10 55.7(5) . 6_565
P1 O10 W4 123.7(8) . 5_665
O10 O10 W4 68.0(3) 6_565 5_665
P1 O10 W1 121.2(7) . 6_565
O10 O10 W1 130.7(3) 6_565 6_565
W4 O10 W1 94.5(4) 5_665 6_565
P1 O10 W2 122.0(7) . 5_665
O10 O10 W2 131.8(3) 6_565 5_665
W4 O10 W2 94.3(4) 5_665 5_665
W1 O10 W2 93.7(4) 6_565 5_665
W4 O11 W1 139.9(7) 5_665 .
O1 P1 O1 180 5_665 .
O1 P1 O1 71.7(11) 5_665 2_655
O1 P1 O1 108.3(11) . 2_655
O1 P1 O1 108.3(11) 5_665 6_565
O1 P1 O1 71.7(11) . 6_565
O1 P1 O1 180 2_655 6_565
O1 P1 O10 71.5(8) 5_665 2_655
O1 P1 O10 108.5(8) . 2_655
O1 P1 O10 110.0(8) 2_655 2_655
O1 P1 O10 70.0(8) 6_565 2_655
O1 P1 O10 70.0(8) 5_665 .
O1 P1 O10 110.0(8) . .
O1 P1 O10 108.5(8) 2_655 .
O1 P1 O10 71.5(8) 6_565 .
O10 P1 O10 111.3(11) 2_655 .
O1 P1 O10 110.0(8) 5_665 5_665
O1 P1 O10 70.0(7) . 5_665
O1 P1 O10 71.5(8) 2_655 5_665
O1 P1 O10 108.5(8) 6_565 5_665
O10 P1 O10 68.7(11) 2_655 5_665
O10 P1 O10 180 . 5_665
O1 P1 O10 108.5(8) 5_665 6_565
O1 P1 O10 71.5(8) . 6_565
O1 P1 O10 70.0(7) 2_655 6_565
O1 P1 O10 110.0(8) 6_565 6_565
O10 P1 O10 180 2_655 6_565
O10 P1 O10 68.7(11) . 6_565
O10 P1 O10 111.3(11) 5_665 6_565
O12 W1 O4 101.2(6) . .
O12 W1 O6 102.4(6) . 2_655
O4 W1 O6 156.4(6) . 2_655
O12 W1 O2 102.1(6) . .
O4 W1 O2 87.6(5) . .
O6 W1 O2 87.1(5) 2_655 .
O12 W1 O11 101.1(6) . .
O4 W1 O11 89.0(5) . .
O6 W1 O11 86.9(5) 2_655 .
O2 W1 O11 156.8(6) . .
O12 W1 O1 158.0(6) . .
O4 W1 O1 63.8(5) . .
O6 W1 O1 93.3(6) 2_655 .
O2 W1 O1 63.1(6) . .
O11 W1 O1 94.8(5) . .
O12 W1 O10 156.7(5) . 6_565
O4 W1 O10 95.0(6) . 6_565
O6 W1 O10 62.6(5) 2_655 6_565
O2 W1 O10 95.2(6) . 6_565
O11 W1 O10 62.3(5) . 6_565
O1 W1 O10 45.3(4) . 6_565
O9 W2 O6 102.7(6) . .
O9 W2 O2 101.2(6) . .
O6 W2 O2 88.2(5) . .
O9 W2 O7 102.3(6) . .
O6 W2 O7 86.7(5) . .
O2 W2 O7 156.5(7) . .
O9 W2 O3 101.7(6) . .
O6 W2 O3 155.7(7) . .
O2 W2 O3 87.6(5) . .
O7 W2 O3 87.7(5) . .
O9 W2 O1 157.9(5) . .
O6 W2 O1 93.0(6) . .
O2 W2 O1 63.4(6) . .
O7 W2 O1 94.0(6) . .
O3 W2 O1 63.8(5) . .
O9 W2 O10 157.8(5) . 5_665
O6 W2 O10 62.4(5) . 5_665
O2 W2 O10 94.9(6) . 5_665
O7 W2 O10 62.4(5) . 5_665
O3 W2 O10 94.1(6) . 5_665
O1 W2 O10 44.3(4) . 5_665
O5 W3 O3 101.4(6) . 6_565
O5 W3 O3 101.4(6) . .
O3 W3 O3 89.2(8) 6_565 .
O5 W3 O4 101.5(6) . 6_565
O3 W3 O4 87.2(5) 6_565 6_565
O3 W3 O4 157.1(6) . 6_565
O5 W3 O4 101.5(6) . .
O3 W3 O4 157.1(6) 6_565 .
O3 W3 O4 87.2(5) . .
O4 W3 O4 87.4(8) 6_565 .
O5 W3 O1 157.6(3) . 6_565
O3 W3 O1 63.4(5) 6_565 6_565
O3 W3 O1 95.1(6) . 6_565
O4 W3 O1 63.2(5) 6_565 6_565
O4 W3 O1 94.3(6) . 6_565
O5 W3 O1 157.6(3) . .
O3 W3 O1 95.1(6) 6_565 .
O3 W3 O1 63.4(5) . .
O4 W3 O1 94.3(6) 6_565 .
O4 W3 O1 63.2(5) . .
O1 W3 O1 44.8(5) 6_565 .
O8 W4 O11 102.2(6) . 5_665
O8 W4 O11 102.2(6) . 2_655
O11 W4 O11 86.5(7) 5_665 2_655
O8 W4 O7 101.8(6) . .
O11 W4 O7 156.0(6) 5_665 .
O11 W4 O7 87.0(4) 2_655 .
O8 W4 O7 101.8(6) . 6_565
O11 W4 O7 87.0(4) 5_665 6_565
O11 W4 O7 156.0(6) 2_655 6_565
O7 W4 O7 89.8(7) . 6_565
O8 W4 O10 158.0(3) . 5_665
O11 W4 O10 93.3(5) 5_665 5_665
O11 W4 O10 62.8(5) 2_655 5_665
O7 W4 O10 63.3(5) . 5_665
O7 W4 O10 94.5(6) 6_565 5_665
O8 W4 O10 158.0(3) . 2_655
O11 W4 O10 62.8(5) 5_665 2_655
O11 W4 O10 93.3(5) 2_655 2_655
O7 W4 O10 94.5(6) . 2_655
O7 W4 O10 63.3(5) 6_565 2_655
O10 W4 O10 44.0(5) 5_665 2_655
N2 C1 N1 114.6(14) . .
N2 C1 H1 122.7 . .
N1 C1 H1 122.7 . .
N1 C2 N3 109.3(13) . .
N1 C2 H2 125.3 . .
N3 C2 H2 125.3 . .
N3 C3 C4 110.2(11) . .
N3 C3 H3A 109.6 . .
C4 C3 H3A 109.6 . .
N3 C3 H3B 109.6 . .
C4 C3 H3B 109.6 . .
H3A C3 H3B 108.1 . .
C4 C4 C3 112.7(14) 7_556 .
C4 C4 H4A 109.1 7_556 .
C3 C4 H4A 109.1 . .
C4 C4 H4B 109.1 7_556 .
C3 C4 H4B 109.1 . .
H4A C4 H4B 107.8 . .
C2 N1 C1 102.9(12) . .
C2 N1 Cu1 130.2(10) . .
C1 N1 Cu1 126.3(10) . .
C1 N2 N3 103.4(12) . .
C1 N2 Cu2 123.0(12) . .
N3 N2 Cu2 133.4(10) . .
C2 N3 N2 109.8(12) . .
C2 N3 C3 129.4(13) . .
N2 N3 C3 120.7(12) . .
N1 Cu1 N1 168.7(8) . 2
O13 Cu2 N2 112.2(4) . .
O13 Cu2 N2 112.2(4) . 2_556
N2 Cu2 N2 135.6(9) . 2_556
Cu2 O13 Cu2 180 5_566 .

loop_
_geom_bond_atom_site_label_1
_geom_bond_atom_site_label_2
_geom_bond_distance
_geom_bond_site_symmetry_2
O1 P1 1.597(9) .
O1 W2 2.424(13) .
O1 W1 2.427(15) .
O1 W3 2.452(14) .
O2 W2 1.888(11) .
O2 W1 1.905(11) .
O3 W3 1.894(11) .
O3 W2 1.913(11) .
O4 W1 1.889(11) .
O4 W3 1.901(11) .
O5 W3 1.679(14) .
O6 W2 1.887(10) .
O6 W1 1.890(10) 2_655
O7 W4 1.888(11) .
O7 W2 1.910(11) .
O8 W4 1.661(16) .
O9 W2 1.668(9) .
O10 P1 1.607(9) .
O10 O10 1.81(3) 6_565
O10 W4 2.419(13) 5_665
O10 W1 2.435(14) 6_565
O10 W2 2.446(14) 5_665
O11 W4 1.886(11) 5_665
O11 W1 1.908(11) .
O12 W1 1.679(9) .
P1 O1 1.597(9) 5_665
P1 O1 1.597(9) 2_655
P1 O1 1.597(9) 6_565
P1 O10 1.607(9) 2_655
P1 O10 1.607(9) 5_665
P1 O10 1.607(9) 6_565
W1 O6 1.890(10) 2_655
W1 O10 2.435(14) 6_565
W2 O10 2.446(14) 5_665
W3 O3 1.894(11) 6_565
W3 O4 1.901(11) 6_565
W3 O1 2.452(14) 6_565
W4 O11 1.886(11) 5_665
W4 O11 1.886(11) 2_655
W4 O7 1.888(11) 6_565
W4 O10 2.419(13) 5_665
W4 O10 2.419(14) 2_655
C1 N2 1.29(2) .
C1 N1 1.352(19) .
C1 H1 0.9300 .
C2 N1 1.322(17) .
C2 N3 1.334(17) .
C2 H2 0.9300 .
C3 N3 1.476(17) .
C3 C4 1.529(19) .
C3 H3A 0.9700 .
C3 H3B 0.9700 .
C4 C4 1.50(3) 7_556
C4 H4A 0.9700 .
C4 H4B 0.9700 .
N1 Cu1 1.878(11) .
N2 N3 1.338(17) .
N2 Cu2 1.975(13) .
Cu1 N1 1.878(11) 2
Cu2 O13 1.734(8) .
Cu2 N2 1.975(13) 2_556
O13 Cu2 1.734(8) 5_566

loop_
_geom_torsion_atom_site_label_1
_geom_torsion_atom_site_label_2
_geom_torsion_atom_site_label_3
_geom_torsion_atom_site_label_4
_geom_torsion
_geom_torsion_site_symmetry_1
_geom_torsion_site_symmetry_4
W2 O1 P1 O1 -135(100) . 5_665
W1 O1 P1 O1 -14(100) . 5_665
W3 O1 P1 O1 105(100) . 5_665
W2 O1 P1 O1 -60.2(7) . 2_655
W1 O1 P1 O1 61.2(7) . 2_655
W3 O1 P1 O1 179.3(12) . 2_655
W2 O1 P1 O1 119.8(7) . 6_565
W1 O1 P1 O1 -118.8(7) . 6_565
W3 O1 P1 O1 -0.7(12) . 6_565
W2 O1 P1 O10 59.2(11) . 2_655
W1 O1 P1 O10 -179.4(8) . 2_655
W3 O1 P1 O10 -61.2(11) . 2_655
W2 O1 P1 O10 -178.7(9) . .
W1 O1 P1 O10 -57.3(10) . .
W3 O1 P1 O10 60.8(11) . .
W2 O1 P1 O10 1.3(9) . 5_665
W1 O1 P1 O10 122.7(10) . 5_665
W3 O1 P1 O10 -119.2(11) . 5_665
W2 O1 P1 O10 -120.8(11) . 6_565
W1 O1 P1 O10 0.6(8) . 6_565
W3 O1 P1 O10 118.8(11) . 6_565
O10 O10 P1 O1 -120.4(7) 6_565 5_665
W4 O10 P1 O1 -120.1(11) 5_665 5_665
W1 O10 P1 O1 119.0(11) 6_565 5_665
W2 O10 P1 O1 1.2(9) 5_665 5_665
O10 O10 P1 O1 59.6(7) 6_565 .
W4 O10 P1 O1 59.9(11) 5_665 .
W1 O10 P1 O1 -61.0(11) 6_565 .
W2 O10 P1 O1 -178.8(9) 5_665 .
O10 O10 P1 O1 -58.7(6) 6_565 2_655
W4 O10 P1 O1 -58.5(10) 5_665 2_655
W1 O10 P1 O1 -179.4(8) 6_565 2_655
W2 O10 P1 O1 62.9(10) 5_665 2_655
O10 O10 P1 O1 121.3(6) 6_565 6_565
W4 O10 P1 O1 121.5(10) 5_665 6_565
W1 O10 P1 O1 0.6(8) 6_565 6_565
W2 O10 P1 O1 -117.1(10) 5_665 6_565
O10 O10 P1 O10 180 6_565 2_655
W4 O10 P1 O10 -179.8(12) 5_665 2_655
W1 O10 P1 O10 59.3(6) 6_565 2_655
W2 O10 P1 O10 -58.4(6) 5_665 2_655
O10 O10 P1 O10 49(100) 6_565 5_665
W4 O10 P1 O10 49(100) 5_665 5_665
W1 O10 P1 O10 -72(100) 6_565 5_665
W2 O10 P1 O10 170(100) 5_665 5_665
W4 O10 P1 O10 0.2(12) 5_665 6_565
W1 O10 P1 O10 -120.7(6) 6_565 6_565
W2 O10 P1 O10 121.6(6) 5_665 6_565
W3 O4 W1 O12 -156.5(12) . .
W3 O4 W1 O6 22(2) . 2_655
W3 O4 W1 O2 -54.7(12) . .
W3 O4 W1 O11 102.3(12) . .
W3 O4 W1 O1 6.4(10) . .
W3 O4 W1 O10 40.3(12) . 6_565
W2 O2 W1 O12 154.9(11) . .
W2 O2 W1 O4 54.0(12) . .
W2 O2 W1 O6 -103.0(11) . 2_655
W2 O2 W1 O11 -27.7(19) . .
W2 O2 W1 O1 -7.8(9) . .
W2 O2 W1 O10 -40.8(11) . 6_565
W4 O11 W1 O12 155.0(11) 5_665 .
W4 O11 W1 O4 -103.8(11) 5_665 .
W4 O11 W1 O6 53.0(11) 5_665 2_655
W4 O11 W1 O2 -22.3(19) 5_665 .
W4 O11 W1 O1 -40.1(11) 5_665 .
W4 O11 W1 O10 -7.6(9) 5_665 6_565
P1 O1 W1 O12 178.4(9) . .
W2 O1 W1 O12 -47.0(14) . .
W3 O1 W1 O12 47.1(14) . .
P1 O1 W1 O4 128.0(10) . .
W2 O1 W1 O4 -97.3(6) . .
W3 O1 W1 O4 -3.2(5) . .
P1 O1 W1 O6 -45.6(9) . 2_655
W2 O1 W1 O6 89.0(5) . 2_655
W3 O1 W1 O6 -176.9(4) . 2_655
P1 O1 W1 O2 -130.7(10) . .
W2 O1 W1 O2 4.0(5) . .
W3 O1 W1 O2 98.1(6) . .
P1 O1 W1 O11 41.6(9) . .
W2 O1 W1 O11 176.2(4) . .
W3 O1 W1 O11 -89.7(5) . .
P1 O1 W1 O10 -0.5(7) . 6_565
W2 O1 W1 O10 134.1(8) . 6_565
W3 O1 W1 O10 -131.8(8) . 6_565
W1 O6 W2 O9 155.3(12) 2_655 .
W1 O6 W2 O2 -103.6(13) 2_655 .
W1 O6 W2 O7 53.5(12) 2_655 .
W1 O6 W2 O3 -23(2) 2_655 .
W1 O6 W2 O1 -40.3(12) 2_655 .
W1 O6 W2 O10 -7.0(10) 2_655 5_665
W1 O2 W2 O9 -155.4(11) . .
W1 O2 W2 O6 102.0(11) . .
W1 O2 W2 O7 24.6(19) . .
W1 O2 W2 O3 -54.0(12) . .
W1 O2 W2 O1 7.8(9) . .
W1 O2 W2 O10 39.9(11) . 5_665
W4 O7 W2 O9 -156.4(11) . .
W4 O7 W2 O6 -54.1(11) . .
W4 O7 W2 O2 23.6(19) . .
W4 O7 W2 O3 102.2(11) . .
W4 O7 W2 O1 38.6(11) . .
W4 O7 W2 O10 6.3(9) . 5_665
W3 O3 W2 O9 155.6(11) . .
W3 O3 W2 O6 -26(2) . .
W3 O3 W2 O2 54.6(12) . .
W3 O3 W2 O7 -102.3(12) . .
W3 O3 W2 O1 -6.7(10) . .
W3 O3 W2 O10 -40.1(12) . 5_665
P1 O1 W2 O9 178.5(11) . .
W1 O1 W2 O9 44.9(17) . .
W3 O1 W2 O9 -48.8(17) . .
P1 O1 W2 O6 43.0(11) . .
W1 O1 W2 O6 -90.5(5) . .
W3 O1 W2 O6 175.8(5) . .
P1 O1 W2 O2 129.5(12) . .
W1 O1 W2 O2 -4.0(5) . .
W3 O1 W2 O2 -97.7(5) . .
P1 O1 W2 O7 -43.8(11) . .
W1 O1 W2 O7 -177.4(4) . .
W3 O1 W2 O7 88.9(5) . .
P1 O1 W2 O3 -129.3(12) . .
W1 O1 W2 O3 97.2(5) . .
W3 O1 W2 O3 3.4(5) . .
P1 O1 W2 O10 -1.1(8) . 5_665
W1 O1 W2 O10 -134.7(9) . 5_665
W3 O1 W2 O10 131.6(9) . 5_665
W2 O3 W3 O5 -155.8(11) . .
W2 O3 W3 O3 102.8(9) . 6_565
W2 O3 W3 O4 22(2) . 6_565
W2 O3 W3 O4 -54.6(12) . .
W2 O3 W3 O1 39.5(12) . 6_565
W2 O3 W3 O1 6.7(10) . .
W1 O4 W3 O5 156.2(12) . .
W1 O4 W3 O3 -26(2) . 6_565
W1 O4 W3 O3 55.1(12) . .
W1 O4 W3 O4 -102.6(9) . 6_565
W1 O4 W3 O1 -39.7(12) . 6_565
W1 O4 W3 O1 -6.4(10) . .
P1 O1 W3 O5 -178.6(15) . .
W2 O1 W3 O5 47(2) . .
W1 O1 W3 O5 -47(2) . .
P1 O1 W3 O3 44.1(10) . 6_565
W2 O1 W3 O3 -90.0(5) . 6_565
W1 O1 W3 O3 175.6(4) . 6_565
P1 O1 W3 O3 130.6(12) . .
W2 O1 W3 O3 -3.5(5) . .
W1 O1 W3 O3 -97.8(6) . .
P1 O1 W3 O4 -43.5(10) . 6_565
W2 O1 W3 O4 -177.6(5) . 6_565
W1 O1 W3 O4 88.1(4) . 6_565
P1 O1 W3 O4 -128.3(11) . .
W2 O1 W3 O4 97.6(6) . .
W1 O1 W3 O4 3.2(5) . .
P1 O1 W3 O1 0.6(11) . 6_565
W2 O1 W3 O1 -133.5(2) . 6_565
W1 O1 W3 O1 132.2(2) . 6_565
W2 O7 W4 O8 156.5(11) . .
W2 O7 W4 O11 -19.6(19) . 5_665
W2 O7 W4 O11 54.6(11) . 2_655
W2 O7 W4 O7 -101.5(9) . 6_565
W2 O7 W4 O10 -6.3(9) . 5_665
W2 O7 W4 O10 -38.4(11) . 2_655
N3 C3 C4 C4 72(2) . 7_556
N3 C2 N1 C1 0.3(16) . .
N3 C2 N1 Cu1 171.4(10) . .
N2 C1 N1 C2 0.6(18) . .
N2 C1 N1 Cu1 -171.0(11) . .
N1 C1 N2 N3 -1.1(18) . .
N1 C1 N2 Cu2 -176.6(11) . .
N1 C2 N3 N2 -1.0(16) . .
N1 C2 N3 C3 -176.9(13) . .
C1 N2 N3 C2 1.2(16) . .
Cu2 N2 N3 C2 176.0(11) . .
C1 N2 N3 C3 177.6(13) . .
Cu2 N2 N3 C3 -8(2) . .
C4 C3 N3 C2 -98.1(17) . .
C4 C3 N3 N2 86.3(17) . .
C2 N1 Cu1 N1 -107.4(14) . 2
C1 N1 Cu1 N1 61.9(13) . 2
C1 N2 Cu2 O13 -84.2(13) . .
N3 N2 Cu2 O13 101.8(13) . .
C1 N2 Cu2 N2 95.8(13) . 2_556
N3 N2 Cu2 N2 -78.2(13) . 2_556
N2 Cu2 O13 Cu2 122(100) . 5_566
N2 Cu2 O13 Cu2 -58(100) 2_556 5_566
